data_1555398
loop_
_publ_author_name
'Weber, Manuel'
'Owens, Kyle'
'Masarwa, Ahmad'
'Sarpong, Richmond'

_publ_section_title
;
 Construction of Enantiopure Taxoid and Natural Product-like Scaffolds
 Using a C-C Bond Cleavage/Arylation Reaction.
;
_journal_issue 21
_journal_name_full 'Organic letters'
_journal_page_first 5432
_journal_page_last 5435
_journal_paper_doi 10.1021/acs.orglett.5b02797
_journal_volume 17
_journal_year 2015
_chemical_absolute_configuration ad
_chemical_formula_sum 'C19 H26 O2'
_chemical_formula_weight 286.40
_chemical_name_common MW5-023
_chemical_name_systematic sarpong110
_space_group.centring_type primitive

_space_group_crystal_system monoclinic
_space_group_IT_number 4
_space_group_name_Hall 'P 2yb'
_space_group_name_H-M_alt 'P 1 21 1'
_atom_sites_solution_hydrogens geom
_atom_sites_solution_primary iterative
_atom_sites_solution_secondary difmap
_audit_creation_method SHELXL-2014/7
_cell_angle_alpha 90
_cell_angle_beta 101.193(4)
_cell_angle_gamma 90
_cell_formula_units_Z 2
_cell_length_a 7.2207(6)
_cell_length_b 10.6225(8)
_cell_length_c 10.6751(8)
_cell_measurement_reflns_used 9793
_cell_measurement_temperature 100(2)
_cell_measurement_theta_max 68.35
_cell_measurement_theta_min 4.16
_cell_volume 803.23(11)
_computing_cell_refinement 'Bruker SAINT'
_computing_data_collection 'Bruker APEX2'
_computing_data_reduction 'Bruker SAINT'
_computing_molecular_graphics ORTEP-32
_computing_publication_material WinGX
_computing_structure_refinement SHELXL-2014
_computing_structure_solution SHELXT
_diffrn_ambient_temperature 100(2)
_diffrn_detector_area_resol_mean 8.366
_diffrn_measured_fraction_theta_full 0.983
_diffrn_measured_fraction_theta_max 0.979
_diffrn_measurement_device_type 'Bruker APEX-II CCD'
_diffrn_measurement_method 'phi and omega scans'
_diffrn_radiation_type CuK\a
_diffrn_radiation_wavelength 1.54178
_diffrn_reflns_av_R_equivalents 0.0356
_diffrn_reflns_av_unetI/netI 0.0252
_diffrn_reflns_Laue_measured_fraction_full 0.983
_diffrn_reflns_Laue_measured_fraction_max 0.979
_diffrn_reflns_limit_h_max 8
_diffrn_reflns_limit_h_min -8
_diffrn_reflns_limit_k_max 12
_diffrn_reflns_limit_k_min -12
_diffrn_reflns_limit_l_max 11
_diffrn_reflns_limit_l_min -12
_diffrn_reflns_number 14841
_diffrn_reflns_point_group_measured_fraction_full 0.983
_diffrn_reflns_point_group_measured_fraction_max 0.979
_diffrn_reflns_theta_full 67.000
_diffrn_reflns_theta_max 68.438
_diffrn_reflns_theta_min 4.222
_diffrn_source 'microfocus rotating anode'
_exptl_absorpt_coefficient_mu 0.581
_exptl_absorpt_correction_T_max 0.929
_exptl_absorpt_correction_T_min 0.863
_exptl_absorpt_correction_type multi-scan
_exptl_absorpt_process_details SADABS
_exptl_crystal_colour colorless
_exptl_crystal_density_diffrn 1.184
_exptl_crystal_description prism
_exptl_crystal_F_000 312
_exptl_crystal_size_max 0.050
_exptl_crystal_size_mid 0.040
_exptl_crystal_size_min 0.040
_refine_diff_density_max 0.199
_refine_diff_density_min -0.132
_refine_diff_density_rms 0.027
_refine_ls_abs_structure_details
; 
 Flack x determined using 1309 quotients [(I+)-(I-)]/[(I+)+(I-)] 
 (Parsons, Flack and Wagner, Acta Cryst. B69 (2013) 249-259). 
;
_refine_ls_abs_structure_Flack 0.08(6)
_refine_ls_extinction_method none
_refine_ls_goodness_of_fit_ref 1.026
_refine_ls_hydrogen_treatment constr
_refine_ls_matrix_type full
_refine_ls_number_parameters 194
_refine_ls_number_reflns 2878
_refine_ls_number_restraints 1
_refine_ls_restrained_S_all 1.025
_refine_ls_R_factor_all 0.0266
_refine_ls_R_factor_gt 0.0261
_refine_ls_shift/su_max 0.000
_refine_ls_shift/su_mean 0.000
_refine_ls_structure_factor_coef Fsqd
_refine_ls_weighting_details 'w=1/[\s^2^(Fo^2^)+(0.0328P)^2^+0.1435P] where P=(Fo^2^+2Fc^2^)/3'
_refine_ls_weighting_scheme calc
_refine_ls_wR_factor_gt 0.0663
_refine_ls_wR_factor_ref 0.0668
_reflns_Friedel_coverage 0.890
_reflns_Friedel_fraction_full 0.984
_reflns_Friedel_fraction_max 0.978
_reflns_number_gt 2831
_reflns_number_total 2878
_reflns_threshold_expression 'I > 2\s(I)'
_cod_data_source_file ol5b02797_si_002.cif
_cod_data_source_block sarpong110
_cod_original_sg_symbol_H-M 'P 21'
_cod_database_code 1555398
_shelx_shelxl_version_number 2014/7
_shelx_space_group_comment
; 
The symmetry employed for this shelxl refinement is uniquely defined 
by the following loop, which should always be used as a source of 
symmetry information in preference to the above space-group names. 
They are only intended as comments. 
;
_shelx_estimated_absorpt_t_min 0.972
_shelx_estimated_absorpt_t_max 0.977

loop_
_space_group_symop_operation_xyz
'x, y, z'
'-x, y+1/2, -z'

loop_
_atom_site_label
_atom_site_type_symbol
_atom_site_fract_x
_atom_site_fract_y
_atom_site_fract_z
_atom_site_U_iso_or_equiv
_atom_site_adp_type
_atom_site_occupancy
_atom_site_site_symmetry_order
_atom_site_calc_flag
_atom_site_refinement_flags_posn
_atom_site_refinement_flags_adp
C1 C 0.8395(3) 0.64698(17) 0.16000(17) 0.0236(4) Uani 1 1 d . .
C2 C 0.8318(2) 0.55292(17) 0.26882(17) 0.0233(4) Uani 1 1 d . .
H2A H 0.9613 0.5249 0.3067 0.028 Uiso 1 1 calc R U
H2B H 0.7781 0.5950 0.3365 0.028 Uiso 1 1 calc R U
C3 C 0.7104(2) 0.43826(16) 0.21897(16) 0.0214(4) Uani 1 1 d . .
H3A H 0.6866 0.3885 0.2927 0.026 Uiso 1 1 calc R U
H3B H 0.7818 0.3843 0.1694 0.026 Uiso 1 1 calc R U
C4 C 0.5201(2) 0.47325(16) 0.13420(16) 0.0191(4) Uani 1 1 d . .
H4 H 0.4698 0.3957 0.0863 0.023 Uiso 1 1 calc R U
C5 C 0.5493(2) 0.57482(16) 0.03268(16) 0.0207(4) Uani 1 1 d . .
C6 C 0.7149(3) 0.53656(18) -0.02998(17) 0.0242(4) Uani 1 1 d . .
H6A H 0.7187 0.4439 -0.0393 0.029 Uiso 1 1 calc R U
H6B H 0.7010 0.5750 -0.1158 0.029 Uiso 1 1 calc R U
C7 C 0.9739(3) 0.75545(19) 0.1979(2) 0.0309(4) Uani 1 1 d . .
H7A H 1.1016 0.7228 0.2283 0.046 Uiso 1 1 calc R U
H7B H 0.9340 0.8039 0.2661 0.046 Uiso 1 1 calc R U
H7C H 0.9732 0.8100 0.1238 0.046 Uiso 1 1 calc R U
C8 C 0.6358(2) 0.68569(17) 0.11169(16) 0.0209(4) Uani 1 1 d . .
C9 C 0.3694(3) 0.60507(18) -0.06276(17) 0.0253(4) Uani 1 1 d . .
H9A H 0.2786 0.6456 -0.0184 0.038 Uiso 1 1 calc R U
H9B H 0.3149 0.5271 -0.1030 0.038 Uiso 1 1 calc R U
H9C H 0.3989 0.6621 -0.1284 0.038 Uiso 1 1 calc R U
C10 C 0.3728(2) 0.51542(16) 0.21239(17) 0.0202(4) Uani 1 1 d . .
H10A H 0.4290 0.5819 0.2731 0.024 Uiso 1 1 calc R U
H10B H 0.2634 0.5526 0.1538 0.024 Uiso 1 1 calc R U
C11 C 0.3038(2) 0.40925(16) 0.28640(16) 0.0195(4) Uani 1 1 d . .
C12 C 0.1826(3) 0.32099(17) 0.21582(17) 0.0223(4) Uani 1 1 d . .
H12 H 0.1570 0.3266 0.1253 0.027 Uiso 1 1 calc R U
C13 C 0.0987(2) 0.22580(17) 0.27353(18) 0.0239(4) Uani 1 1 d . .
H13 H 0.0181 0.1664 0.2233 0.029 Uiso 1 1 calc R U
C14 C 0.1340(2) 0.21818(18) 0.40608(18) 0.0252(4) Uani 1 1 d . .
H14 H 0.0740 0.1554 0.4475 0.030 Uiso 1 1 calc R U
C15 C 0.2571(3) 0.30276(17) 0.47708(18) 0.0241(4) Uani 1 1 d . .
H15 H 0.2820 0.2960 0.5675 0.029 Uiso 1 1 calc R U
C16 C 0.3463(2) 0.39805(17) 0.42023(17) 0.0205(4) Uani 1 1 d . .
C17 C 0.4802(3) 0.48619(17) 0.50645(18) 0.0231(4) Uani 1 1 d . .
H17 H 0.5448 0.5394 0.4507 0.028 Uiso 1 1 calc R U
C18 C 0.6326(3) 0.4137(2) 0.5978(2) 0.0340(5) Uani 1 1 d . .
H18A H 0.5735 0.3624 0.6554 0.051 Uiso 1 1 calc R U
H18B H 0.7208 0.4734 0.6478 0.051 Uiso 1 1 calc R U
H18C H 0.7012 0.3589 0.5486 0.051 Uiso 1 1 calc R U
C19 C 0.3720(3) 0.5743(2) 0.5799(2) 0.0341(5) Uani 1 1 d . .
H19A H 0.3091 0.5247 0.6368 0.051 Uiso 1 1 calc R U
H19B H 0.2774 0.6212 0.5194 0.051 Uiso 1 1 calc R U
H19C H 0.4603 0.6335 0.6305 0.051 Uiso 1 1 calc R U
O1 O 0.88678(17) 0.58102(13) 0.05233(12) 0.0257(3) Uani 1 1 d . .
O2 O 0.56052(19) 0.78127(12) 0.13724(12) 0.0256(3) Uani 1 1 d . .

loop_
_atom_site_aniso_label
_atom_site_aniso_U_11
_atom_site_aniso_U_22
_atom_site_aniso_U_33
_atom_site_aniso_U_23
_atom_site_aniso_U_13
_atom_site_aniso_U_12
C1 0.0243(9) 0.0237(9) 0.0241(9) -0.0050(7) 0.0077(7) 0.0004(7)
C2 0.0208(8) 0.0266(10) 0.0217(8) -0.0047(7) 0.0020(7) 0.0046(7)
C3 0.0243(9) 0.0196(9) 0.0209(8) 0.0001(7) 0.0060(7) 0.0045(7)
C4 0.0222(8) 0.0178(8) 0.0177(8) -0.0005(6) 0.0048(7) 0.0014(7)
C5 0.0246(8) 0.0196(8) 0.0182(8) 0.0002(7) 0.0050(7) -0.0005(7)
C6 0.0279(9) 0.0240(9) 0.0221(9) -0.0032(7) 0.0084(8) -0.0046(7)
C7 0.0258(9) 0.0297(11) 0.0373(11) -0.0090(8) 0.0065(8) -0.0041(8)
C8 0.0267(9) 0.0202(8) 0.0169(8) 0.0030(7) 0.0072(7) -0.0018(7)
C9 0.0282(9) 0.0266(10) 0.0198(8) 0.0026(7) 0.0019(7) -0.0011(8)
C10 0.0223(8) 0.0197(9) 0.0190(8) 0.0018(6) 0.0046(7) 0.0051(7)
C11 0.0193(8) 0.0187(9) 0.0212(9) 0.0001(7) 0.0061(7) 0.0055(7)
C12 0.0221(8) 0.0243(9) 0.0200(9) -0.0003(7) 0.0032(7) 0.0050(7)
C13 0.0186(8) 0.0225(9) 0.0296(9) -0.0013(8) 0.0023(7) 0.0012(7)
C14 0.0221(8) 0.0229(9) 0.0313(9) 0.0057(7) 0.0072(7) -0.0005(7)
C15 0.0271(9) 0.0254(10) 0.0204(8) 0.0029(7) 0.0062(7) 0.0022(7)
C16 0.0210(8) 0.0192(8) 0.0218(9) 0.0012(7) 0.0051(7) 0.0032(7)
C17 0.0284(9) 0.0230(9) 0.0190(8) 0.0019(7) 0.0077(7) -0.0024(7)
C18 0.0354(10) 0.0293(11) 0.0322(11) 0.0030(8) -0.0059(8) -0.0033(9)
C19 0.0393(11) 0.0299(10) 0.0352(11) -0.0082(9) 0.0125(9) -0.0041(9)
O1 0.0237(6) 0.0292(7) 0.0259(6) -0.0076(5) 0.0088(5) -0.0021(5)
O2 0.0315(7) 0.0194(6) 0.0265(6) 0.0006(5) 0.0071(5) 0.0029(5)

loop_
_atom_type_symbol
_atom_type_description
_atom_type_scat_dispersion_real
_atom_type_scat_dispersion_imag
_atom_type_scat_source
C C 0.0181 0.0091 'International Tables Vol C Tables 4.2.6.8 and 6.1.1.4'
H H 0.0000 0.0000 'International Tables Vol C Tables 4.2.6.8 and 6.1.1.4'
O O 0.0492 0.0322 'International Tables Vol C Tables 4.2.6.8 and 6.1.1.4'

loop_
_geom_angle_atom_site_label_1
_geom_angle_atom_site_label_2
_geom_angle_atom_site_label_3
_geom_angle
O1 C1 C7 110.16(14)
O1 C1 C8 102.97(13)
C7 C1 C8 114.47(16)
O1 C1 C2 109.54(14)
C7 C1 C2 114.10(15)
C8 C1 C2 104.89(14)
C3 C2 C1 110.79(14)
C3 C2 H2A 109.5
C1 C2 H2A 109.5
C3 C2 H2B 109.5
C1 C2 H2B 109.5
H2A C2 H2B 108.1
C2 C3 C4 113.41(14)
C2 C3 H3A 108.9
C4 C3 H3A 108.9
C2 C3 H3B 108.9
C4 C3 H3B 108.9
H3A C3 H3B 107.7
C3 C4 C10 112.56(14)
C3 C4 C5 110.36(14)
C10 C4 C5 111.89(13)
C3 C4 H4 107.2
C10 C4 H4 107.2
C5 C4 H4 107.2
C8 C5 C9 114.56(15)
C8 C5 C6 100.20(14)
C9 C5 C6 113.60(14)
C8 C5 C4 104.25(13)
C9 C5 C4 113.30(14)
C6 C5 C4 109.80(14)
O1 C6 C5 107.27(13)
O1 C6 H6A 110.3
C5 C6 H6A 110.3
O1 C6 H6B 110.3
C5 C6 H6B 110.3
H6A C6 H6B 108.5
C1 C7 H7A 109.5
C1 C7 H7B 109.5
H7A C7 H7B 109.5
C1 C7 H7C 109.5
H7A C7 H7C 109.5
H7B C7 H7C 109.5
O2 C8 C5 128.76(16)
O2 C8 C1 126.86(16)
C5 C8 C1 104.28(14)
C5 C9 H9A 109.5
C5 C9 H9B 109.5
H9A C9 H9B 109.5
C5 C9 H9C 109.5
H9A C9 H9C 109.5
H9B C9 H9C 109.5
C11 C10 C4 113.42(14)
C11 C10 H10A 108.9
C4 C10 H10A 108.9
C11 C10 H10B 108.9
C4 C10 H10B 108.9
H10A C10 H10B 107.7
C12 C11 C16 118.71(16)
C12 C11 C10 116.91(15)
C16 C11 C10 124.30(16)
C13 C12 C11 122.16(16)
C13 C12 H12 118.9
C11 C12 H12 118.9
C12 C13 C14 119.09(17)
C12 C13 H13 120.5
C14 C13 H13 120.5
C15 C14 C13 119.44(17)
C15 C14 H14 120.3
C13 C14 H14 120.3
C14 C15 C16 122.23(16)
C14 C15 H15 118.9
C16 C15 H15 118.9
C15 C16 C11 118.27(16)
C15 C16 C17 118.34(16)
C11 C16 C17 123.37(16)
C16 C17 C18 111.73(15)
C16 C17 C19 111.05(15)
C18 C17 C19 110.95(17)
C16 C17 H17 107.6
C18 C17 H17 107.6
C19 C17 H17 107.6
C17 C18 H18A 109.5
C17 C18 H18B 109.5
H18A C18 H18B 109.5
C17 C18 H18C 109.5
H18A C18 H18C 109.5
H18B C18 H18C 109.5
C17 C19 H19A 109.5
C17 C19 H19B 109.5
H19A C19 H19B 109.5
C17 C19 H19C 109.5
H19A C19 H19C 109.5
H19B C19 H19C 109.5
C1 O1 C6 109.46(12)

loop_
_geom_bond_atom_site_label_1
_geom_bond_atom_site_label_2
_geom_bond_distance
C1 O1 1.443(2)
C1 C7 1.510(3)
C1 C8 1.518(2)
C1 C2 1.542(3)
C2 C3 1.534(2)
C2 H2A 0.9900
C2 H2B 0.9900
C3 C4 1.537(2)
C3 H3A 0.9900
C3 H3B 0.9900
C4 C10 1.540(2)
C4 C5 1.572(2)
C4 H4 1.0000
C5 C8 1.511(2)
C5 C9 1.521(2)
C5 C6 1.534(3)
C6 O1 1.453(2)
C6 H6A 0.9900
C6 H6B 0.9900
C7 H7A 0.9800
C7 H7B 0.9800
C7 H7C 0.9800
C8 O2 1.207(2)
C9 H9A 0.9800
C9 H9B 0.9800
C9 H9C 0.9800
C10 C11 1.516(2)
C10 H10A 0.9900
C10 H10B 0.9900
C11 C12 1.399(2)
C11 C16 1.407(2)
C12 C13 1.383(3)
C12 H12 0.9500
C13 C14 1.391(3)
C13 H13 0.9500
C14 C15 1.382(3)
C14 H14 0.9500
C15 C16 1.400(3)
C15 H15 0.9500
C16 C17 1.521(3)
C17 C18 1.529(3)
C17 C19 1.529(3)
C17 H17 1.0000
C18 H18A 0.9800
C18 H18B 0.9800
C18 H18C 0.9800
C19 H19A 0.9800
C19 H19B 0.9800
C19 H19C 0.9800
